data_7221507
loop_
_publ_author_name
'Schnabel, S.'
'Roehr, C.'

_publ_section_title
;
 Hydrates of Li3 V O4: synthesis and structural chemistry
;
_journal_name_full
;
Zeitschrift fuer Naturforschung, Teil B. Anorganische Chemie, Organische 
Chemie (42,1987-)
;
_journal_page_first 1235
_journal_page_last 1245
_journal_volume 62
_journal_year 2007
_chemical_formula_sum 'H16 Li3 O12 V'
_chemical_name_systematic 'Li3 (V O4) (H2 O)8'
_space_group_IT_number 7
_symmetry_space_group_name_Hall 'P -2yc'
_symmetry_space_group_name_H-M 'P 1 c 1'
_cell_angle_alpha 90
_cell_angle_beta 112.21
_cell_angle_gamma 90
_cell_formula_units_Z 2
_cell_length_a 7.326
_cell_length_b 6.537
_cell_length_c 12.929
_cell_volume 573.231
_citation_journal_id_ASTM ZNBSEN
_cod_data_source_file Schnabel_ZNBSEN_2007_1362.cif
_cod_data_source_block H16Li3O12V1
_cod_original_formula_sum 'H16 Li3 O12 V1'
_cod_database_code 7221507

loop_
_symmetry_equiv_pos_as_xyz
x,y,z
x,-y,z+1/2

loop_
_atom_site_label
_atom_site_type_symbol
_atom_site_fract_x
_atom_site_fract_y
_atom_site_fract_z
_atom_site_occupancy
_atom_site_U_iso_or_equiv
O12 O-2 0.45184 0.06421 0.52256 1 0.0
O8 O-2 0.96208 0.23258 0.56921 1 0.0
V1 V+5 0.81976 0.54835 0.299202 1 0.0
O4 O-2 0.03708 0.68095 0.35493 1 0.0
Li3 Li+1 -0.0006 0.0498 0.1179 1 0.0
O9 O-2 0.75406 0.20179 0.05258 1 0.0
O10 O-2 0.31854 0.5751 0.14328 1 0.0
O11 O-2 0.18437 0.18193 0.06411 1 0.0
O5 O-2 0.3739 0.44918 0.40447 1 0.0
Li2 Li+1 0.349 0.1517 0.36177 1 0.0
Li1 Li+1 0.4842 0.6455 0.06767 1 0.0
O7 O-2 0.08175 0.05299 0.28149 1 0.0
O3 O-2 0.85954 0.3019 0.34568 1 0.0
O2 O-2 0.63891 0.65466 0.33833 1 0.0
O6 O-2 0.53205 0.06527 0.29991 1 0.0
O1 O-2 0.7401 0.55245 0.15563 1 0.0
